data_7129223
loop_
_publ_author_name
'Zhang, Kan'
'Yao, Yanxiu'
'Sun, Winjin'
'Wen, Rui'
'Wang, Yanyan'
'Sun, Huaming'
'Zhang, Wei-Qiang'
'Zhang, Guofang'
'Gao, Ziwei'

_publ_section_title
;
 Triazine-wingtips accelerated NHC-Pd catalysed carbonylative Sonogashira
 cross-coupling reaction
;
_journal_name_full 'Chemical Communications'
_journal_paper_doi 10.1039/D1CC05280B
_journal_year 2021
_chemical_formula_moiety 'C25 H22 Cl2 N6 O Pd'
_chemical_formula_sum 'C25 H22 Cl2 N6 O Pd'
_chemical_formula_weight 599.78
_space_group_crystal_system triclinic
_space_group_IT_number 2
_space_group_name_Hall '-P 1'
_space_group_name_H-M_alt 'P -1'
_atom_sites_solution_hydrogens geom
_atom_sites_solution_primary dual
_audit_creation_date 2019-10-17
_audit_creation_method
;
Olex2 1.3
(compiled 2019.09.11 svn.r3662 for OlexSys, GUI svn.r5938)
;
_audit_update_record
;
2020-10-20 deposited with the CCDC.	2021-11-11 downloaded from the CCDC.
;
_cell_angle_alpha 75.518(2)
_cell_angle_beta 70.882(2)
_cell_angle_gamma 89.938(2)
_cell_formula_units_Z 2
_cell_length_a 8.7459(5)
_cell_length_b 12.3604(6)
_cell_length_c 12.4452(7)
_cell_measurement_reflns_used 9938
_cell_measurement_temperature 152.99
_cell_measurement_theta_max 68.31
_cell_measurement_theta_min 3.71
_cell_volume 1225.96(12)
_computing_cell_refinement 'SAINT V8.38A (?, 2016)'
_computing_data_reduction 'SAINT V8.38A (?, 2016)'
_computing_molecular_graphics 'Olex2 1.3 (Dolomanov et al., 2009)'
_computing_publication_material 'Olex2 1.3 (Dolomanov et al., 2009)'
_computing_structure_refinement 'ShelXL 2018/3 (Sheldrick, 2015)'
_computing_structure_solution 'SHELXT 2018/2 (Sheldrick, 2018)'
_diffrn_ambient_temperature 152.99
_diffrn_measured_fraction_theta_full 0.999
_diffrn_measured_fraction_theta_max 0.997
_diffrn_measurement_device_type 'Bruker APEX-II CCD'
_diffrn_measurement_method '\f and \w scans'
_diffrn_radiation_type CuK\a
_diffrn_radiation_wavelength 1.54178
_diffrn_reflns_av_R_equivalents 0.0354
_diffrn_reflns_av_unetI/netI 0.0255
_diffrn_reflns_Laue_measured_fraction_full 0.999
_diffrn_reflns_Laue_measured_fraction_max 0.997
_diffrn_reflns_limit_h_max 9
_diffrn_reflns_limit_h_min -10
_diffrn_reflns_limit_k_max 14
_diffrn_reflns_limit_k_min -14
_diffrn_reflns_limit_l_max 14
_diffrn_reflns_limit_l_min -14
_diffrn_reflns_number 19809
_diffrn_reflns_point_group_measured_fraction_full 0.999
_diffrn_reflns_point_group_measured_fraction_max 0.997
_diffrn_reflns_theta_full 67.679
_diffrn_reflns_theta_max 68.304
_diffrn_reflns_theta_min 3.708
_diffrn_standards_number 0
_exptl_absorpt_coefficient_mu 8.366
_exptl_absorpt_correction_T_max 0.7531
_exptl_absorpt_correction_T_min 0.4930
_exptl_absorpt_correction_type multi-scan
_exptl_absorpt_process_details
;
SADABS-2016/2 (Bruker,2016/2) was used for absorption correction.
wR2(int) was 0.0841 before and 0.0542 after correction.
The Ratio of minimum to maximum transmission is 0.6546.
The \l/2 correction factor is Not present.
;
_exptl_crystal_colour 'clear light colourless'
_exptl_crystal_colour_lustre clear
_exptl_crystal_colour_modifier light
_exptl_crystal_colour_primary colourless
_exptl_crystal_density_diffrn 1.625
_exptl_crystal_description block
_exptl_crystal_F_000 604
_exptl_crystal_size_max 0.5
_exptl_crystal_size_mid 0.4
_exptl_crystal_size_min 0.3
_refine_diff_density_max 1.532
_refine_diff_density_min -0.436
_refine_diff_density_rms 0.080
_refine_ls_extinction_method none
_refine_ls_goodness_of_fit_ref 1.090
_refine_ls_hydrogen_treatment constr
_refine_ls_matrix_type full
_refine_ls_number_parameters 318
_refine_ls_number_reflns 4485
_refine_ls_number_restraints 0
_refine_ls_restrained_S_all 1.090
_refine_ls_R_factor_all 0.0284
_refine_ls_R_factor_gt 0.0281
_refine_ls_shift/su_max 0.001
_refine_ls_shift/su_mean 0.000
_refine_ls_structure_factor_coef Fsqd
_refine_ls_weighting_details 'w=1/[\s^2^(Fo^2^)+(0.0429P)^2^+1.2756P] where P=(Fo^2^+2Fc^2^)/3'
_refine_ls_weighting_scheme calc
_refine_ls_wR_factor_gt 0.0794
_refine_ls_wR_factor_ref 0.0797
_reflns_Friedel_coverage 0.000
_reflns_number_gt 4426
_reflns_number_total 4485
_reflns_threshold_expression 'I > 2\s(I)'
_cod_data_source_file d1cc05280b2.cif
_cod_data_source_block s_CCDC3
_cod_database_code 7129223
_shelx_shelxl_version_number 2018/3
_shelx_space_group_comment
;
The symmetry employed for this shelxl refinement is uniquely defined
by the following loop, which should always be used as a source of
symmetry information in preference to the above space-group names.
They are only intended as comments.
;
_shelx_estimated_absorpt_t_max 0.188
_shelx_estimated_absorpt_t_min 0.103
_olex2_refinement_description
;
1. Fixed Uiso
 At 1.2 times of:
  All C(H) groups
 At 1.5 times of:
  All C(H,H,H) groups
2.a Aromatic/amide H refined with riding coordinates:
 C6(H6), C7(H7), C8(H8), C9(H9), C12(H12), C13(H13), C14(H14), C15(H15),
 C16(H16), C17(H17), C19(H19), C20(H20), C21(H21), C22(H22), C23(H23), C24(H24)
2.b Idealised Me refined as rotating group:
 C18(H18A,H18B,H18C), C25(H25A,H25B,H25C)
;
_olex2_submission_special_instructions 'No special instructions were received'

loop_
_space_group_symop_operation_xyz
'x, y, z'
'-x, -y, -z'

loop_
_atom_site_label
_atom_site_type_symbol
_atom_site_fract_x
_atom_site_fract_y
_atom_site_fract_z
_atom_site_U_iso_or_equiv
_atom_site_adp_type
_atom_site_occupancy
_atom_site_site_symmetry_order
_atom_site_calc_flag
_atom_site_refinement_flags_posn
_atom_site_refinement_flags_adp
_atom_site_refinement_flags_occupancy
_atom_site_disorder_assembly
_atom_site_disorder_group
Pd1 Pd 0.71790(2) 0.72480(2) 0.10911(2) 0.02451(8) Uani 1 1 d . . . . .
Cl1 Cl 0.94495(8) 0.65448(6) 0.14797(6) 0.03447(16) Uani 1 1 d . . . . .
Cl2 Cl 0.49902(9) 0.78784(6) 0.05266(7) 0.03830(17) Uani 1 1 d . . . . .
N1 N 0.5547(3) 0.49507(18) 0.15895(19) 0.0271(4) Uani 1 1 d . . . . .
N2 N 0.7774(3) 0.88278(19) 0.1284(2) 0.0293(5) Uani 1 1 d . . . . .
N3 N 0.2375(3) 0.4792(2) 0.4851(2) 0.0316(5) Uani 1 1 d . . . . .
N4 N 0.7489(3) 0.54164(18) -0.00697(19) 0.0275(5) Uani 1 1 d . . . . .
N5 N 0.3244(3) 0.41156(19) 0.3141(2) 0.0311(5) Uani 1 1 d . . . . .
N6 N 0.4697(3) 0.56987(19) 0.32221(19) 0.0293(5) Uani 1 1 d . . . . .
O1 O -0.2501(3) 0.0428(2) 0.6339(2) 0.0572(6) Uani 1 1 d . . . . .
C1 C 0.6710(3) 0.5791(2) 0.0869(2) 0.0264(5) Uani 1 1 d . . . . .
C2 C 0.0947(3) 0.3143(2) 0.4804(2) 0.0303(6) Uani 1 1 d . . . . .
C3 C 0.2244(3) 0.4065(2) 0.4241(2) 0.0307(6) Uani 1 1 d . . . . .
C4 C 0.3806(3) 0.6406(2) 0.4951(2) 0.0307(6) Uani 1 1 d . . . . .
C5 C 0.3605(3) 0.5594(2) 0.4307(2) 0.0293(6) Uani 1 1 d . . . . .
C6 C 0.5621(3) 0.4062(2) 0.1073(2) 0.0301(6) Uani 1 1 d . . . . .
H6 H 0.493944 0.337961 0.139283 0.036 Uiso 1 1 calc R U . . .
C7 C -0.0187(3) 0.3063(2) 0.5914(2) 0.0326(6) Uani 1 1 d . . . . .
H7 H -0.013877 0.362625 0.630368 0.039 Uiso 1 1 calc R U . . .
C8 C -0.1384(4) 0.2178(3) 0.6462(3) 0.0354(6) Uani 1 1 d . . . . .
H8 H -0.214973 0.213472 0.722051 0.042 Uiso 1 1 calc R U . . .
C9 C 0.6838(3) 0.4358(2) 0.0041(2) 0.0293(5) Uani 1 1 d . . . . .
H9 H 0.718917 0.392421 -0.051278 0.035 Uiso 1 1 calc R U . . .
C10 C 0.4427(3) 0.4936(2) 0.2718(2) 0.0283(5) Uani 1 1 d . . . . .
C11 C -0.1455(4) 0.1355(2) 0.5892(3) 0.0359(6) Uani 1 1 d . . . . .
C12 C 0.0858(4) 0.2310(2) 0.4243(3) 0.0351(6) Uani 1 1 d . . . . .
H12 H 0.162746 0.234934 0.348741 0.042 Uiso 1 1 calc R U . . .
C13 C 0.8475(4) 0.8904(3) 0.2078(3) 0.0360(6) Uani 1 1 d . . . . .
H13 H 0.861837 0.823413 0.259610 0.043 Uiso 1 1 calc R U . . .
C14 C 0.7580(4) 0.9778(2) 0.0562(3) 0.0359(6) Uani 1 1 d . . . . .
H14 H 0.705849 0.973478 0.001161 0.043 Uiso 1 1 calc R U . . .
C15 C 0.5033(4) 0.7281(3) 0.4419(3) 0.0398(7) Uani 1 1 d . . . . .
H15 H 0.575757 0.734680 0.364240 0.048 Uiso 1 1 calc R U . . .
C16 C 0.2766(4) 0.6303(3) 0.6105(3) 0.0358(6) Uani 1 1 d . . . . .
H16 H 0.193715 0.570196 0.648310 0.043 Uiso 1 1 calc R U . . .
C17 C -0.0333(4) 0.1431(3) 0.4774(3) 0.0388(7) Uani 1 1 d . . . . .
H17 H -0.039118 0.087493 0.437935 0.047 Uiso 1 1 calc R U . . .
C18 C 0.8834(4) 0.6043(2) -0.1087(2) 0.0338(6) Uani 1 1 d . . . . .
H18A H 0.869352 0.684635 -0.122017 0.051 Uiso 1 1 calc R U . . .
H18B H 0.885477 0.580438 -0.178536 0.051 Uiso 1 1 calc R U . . .
H18C H 0.985929 0.589822 -0.093934 0.051 Uiso 1 1 calc R U . . .
C19 C 0.8111(4) 1.0822(3) 0.0586(3) 0.0435(7) Uani 1 1 d . . . . .
H19 H 0.797911 1.148067 0.004846 0.052 Uiso 1 1 calc R U . . .
C20 C 0.2950(4) 0.7078(3) 0.6690(3) 0.0422(7) Uani 1 1 d . . . . .
H20 H 0.223827 0.700835 0.747190 0.051 Uiso 1 1 calc R U . . .
C21 C 0.8993(4) 0.9922(3) 0.2167(3) 0.0460(8) Uani 1 1 d . . . . .
H21 H 0.945601 0.995121 0.275236 0.055 Uiso 1 1 calc R U . . .
C22 C 0.5205(4) 0.8056(3) 0.5014(3) 0.0470(8) Uani 1 1 d . . . . .
H22 H 0.603853 0.865436 0.464165 0.056 Uiso 1 1 calc R U . . .
C23 C 0.4162(4) 0.7959(3) 0.6152(3) 0.0464(8) Uani 1 1 d . . . . .
H23 H 0.427494 0.849156 0.656128 0.056 Uiso 1 1 calc R U . . .
C24 C 0.8829(4) 1.0894(3) 0.1397(3) 0.0478(8) Uani 1 1 d . . . . .
H24 H 0.920737 1.160228 0.142657 0.057 Uiso 1 1 calc R U . . .
C25 C -0.3667(6) 0.0277(4) 0.7494(4) 0.0718(12) Uani 1 1 d . . . . .
H25A H -0.441684 0.086636 0.748075 0.108 Uiso 1 1 calc R U . . .
H25B H -0.310498 0.032024 0.804805 0.108 Uiso 1 1 calc R U . . .
H25C H -0.427899 -0.045863 0.774486 0.108 Uiso 1 1 calc R U . . .

loop_
_atom_site_aniso_label
_atom_site_aniso_U_11
_atom_site_aniso_U_22
_atom_site_aniso_U_33
_atom_site_aniso_U_23
_atom_site_aniso_U_13
_atom_site_aniso_U_12
Pd1 0.02453(12) 0.02332(12) 0.02581(12) -0.00827(8) -0.00737(8) 0.00538(8)
Cl1 0.0312(3) 0.0326(3) 0.0455(4) -0.0148(3) -0.0172(3) 0.0116(3)
Cl2 0.0363(4) 0.0331(3) 0.0554(4) -0.0158(3) -0.0255(3) 0.0112(3)
N1 0.0270(11) 0.0268(11) 0.0249(11) -0.0070(9) -0.0052(9) 0.0045(9)
N2 0.0253(11) 0.0274(11) 0.0341(12) -0.0116(9) -0.0062(9) 0.0058(9)
N3 0.0304(12) 0.0351(12) 0.0269(11) -0.0069(9) -0.0073(9) 0.0071(10)
N4 0.0268(11) 0.0271(11) 0.0273(11) -0.0097(9) -0.0056(9) 0.0037(9)
N5 0.0297(12) 0.0312(12) 0.0285(11) -0.0055(9) -0.0066(9) 0.0038(9)
N6 0.0296(11) 0.0309(11) 0.0260(11) -0.0077(9) -0.0076(9) 0.0073(9)
O1 0.0550(15) 0.0471(14) 0.0534(14) -0.0099(11) 0.0001(12) -0.0028(11)
C1 0.0254(13) 0.0279(13) 0.0264(12) -0.0082(10) -0.0085(10) 0.0060(10)
C2 0.0273(13) 0.0335(14) 0.0272(13) -0.0036(11) -0.0086(11) 0.0080(11)
C3 0.0283(13) 0.0334(14) 0.0276(13) -0.0042(11) -0.0088(11) 0.0087(11)
C4 0.0285(13) 0.0371(15) 0.0282(13) -0.0095(11) -0.0111(11) 0.0113(11)
C5 0.0288(13) 0.0315(14) 0.0266(13) -0.0055(11) -0.0097(11) 0.0112(11)
C6 0.0297(14) 0.0254(13) 0.0339(14) -0.0088(11) -0.0085(11) 0.0038(10)
C7 0.0305(14) 0.0365(15) 0.0303(14) -0.0079(11) -0.0103(11) 0.0076(11)
C8 0.0286(14) 0.0413(16) 0.0295(14) -0.0041(12) -0.0049(11) 0.0061(12)
C9 0.0313(14) 0.0255(13) 0.0321(13) -0.0112(10) -0.0095(11) 0.0053(10)
C10 0.0268(13) 0.0300(13) 0.0254(12) -0.0049(10) -0.0071(10) 0.0085(10)
C11 0.0348(15) 0.0286(14) 0.0373(15) -0.0010(11) -0.0089(12) 0.0037(11)
C12 0.0362(15) 0.0338(14) 0.0293(14) -0.0057(11) -0.0050(12) 0.0067(12)
C13 0.0346(15) 0.0375(15) 0.0398(16) -0.0177(13) -0.0122(12) 0.0083(12)
C14 0.0311(15) 0.0327(15) 0.0416(16) -0.0078(12) -0.0109(12) 0.0063(11)
C15 0.0388(16) 0.0484(17) 0.0304(14) -0.0137(13) -0.0068(12) 0.0039(13)
C16 0.0332(15) 0.0414(16) 0.0313(14) -0.0096(12) -0.0089(12) 0.0116(12)
C17 0.0444(17) 0.0310(14) 0.0370(15) -0.0074(12) -0.0098(13) 0.0072(13)
C18 0.0346(15) 0.0326(14) 0.0282(13) -0.0102(11) -0.0013(11) -0.0007(11)
C19 0.0339(16) 0.0284(14) 0.062(2) -0.0092(14) -0.0096(14) 0.0066(12)
C20 0.0409(17) 0.0555(19) 0.0326(15) -0.0188(14) -0.0103(13) 0.0155(14)
C21 0.0409(17) 0.0481(19) 0.057(2) -0.0295(16) -0.0152(15) 0.0064(14)
C22 0.0427(18) 0.055(2) 0.0451(18) -0.0200(15) -0.0118(14) -0.0029(15)
C23 0.0469(18) 0.062(2) 0.0432(17) -0.0309(16) -0.0198(15) 0.0174(16)
C24 0.0374(17) 0.0363(17) 0.070(2) -0.0269(16) -0.0088(16) 0.0030(13)
C25 0.067(3) 0.069(3) 0.055(2) -0.010(2) 0.007(2) -0.015(2)

loop_
_atom_type_symbol
_atom_type_description
_atom_type_scat_dispersion_real
_atom_type_scat_dispersion_imag
_atom_type_scat_source
C C 0.0181 0.0091 'International Tables Vol C Tables 4.2.6.8 and 6.1.1.4'
H H 0.0000 0.0000 'International Tables Vol C Tables 4.2.6.8 and 6.1.1.4'
Cl Cl 0.3639 0.7018 'International Tables Vol C Tables 4.2.6.8 and 6.1.1.4'
N N 0.0311 0.0180 'International Tables Vol C Tables 4.2.6.8 and 6.1.1.4'
O O 0.0492 0.0322 'International Tables Vol C Tables 4.2.6.8 and 6.1.1.4'
Pd Pd 0.1215 3.9337 'International Tables Vol C Tables 4.2.6.8 and 6.1.1.4'

loop_
_geom_angle_atom_site_label_1
_geom_angle_atom_site_label_2
_geom_angle_atom_site_label_3
_geom_angle
_geom_angle_site_symmetry_1
_geom_angle_site_symmetry_3
_geom_angle_publ_flag
Cl1 Pd1 Cl2 173.90(3) . . ?
N2 Pd1 Cl1 91.43(6) . . ?
N2 Pd1 Cl2 92.50(6) . . ?
C1 Pd1 Cl1 87.32(8) . . ?
C1 Pd1 Cl2 88.62(8) . . ?
C1 Pd1 N2 177.84(9) . . ?
C1 N1 C6 110.1(2) . . ?
C1 N1 C10 126.5(2) . . ?
C6 N1 C10 123.4(2) . . ?
C13 N2 Pd1 120.64(19) . . ?
C14 N2 Pd1 121.0(2) . . ?
C14 N2 C13 118.1(3) . . ?
C5 N3 C3 115.8(2) . . ?
C1 N4 C9 111.3(2) . . ?
C1 N4 C18 124.7(2) . . ?
C9 N4 C18 124.1(2) . . ?
C10 N5 C3 113.8(2) . . ?
C10 N6 C5 113.4(2) . . ?
C11 O1 C25 117.6(3) . . ?
N1 C1 Pd1 129.21(19) . . ?
N4 C1 Pd1 125.8(2) . . ?
N4 C1 N1 104.9(2) . . ?
C7 C2 C3 121.0(3) . . ?
C7 C2 C12 118.7(3) . . ?
C12 C2 C3 120.3(3) . . ?
N3 C3 N5 124.1(3) . . ?
N3 C3 C2 118.5(2) . . ?
N5 C3 C2 117.4(3) . . ?
C15 C4 C5 120.4(3) . . ?
C15 C4 C16 119.3(3) . . ?
C16 C4 C5 120.3(3) . . ?
N3 C5 N6 124.7(3) . . ?
N3 C5 C4 117.7(2) . . ?
N6 C5 C4 117.6(2) . . ?
N1 C6 H6 126.7 . . ?
C9 C6 N1 106.6(2) . . ?
C9 C6 H6 126.7 . . ?
C2 C7 H7 119.4 . . ?
C8 C7 C2 121.2(3) . . ?
C8 C7 H7 119.4 . . ?
C7 C8 H8 120.3 . . ?
C7 C8 C11 119.4(3) . . ?
C11 C8 H8 120.3 . . ?
N4 C9 H9 126.5 . . ?
C6 C9 N4 107.1(2) . . ?
C6 C9 H9 126.5 . . ?
N5 C10 N1 114.2(2) . . ?
N6 C10 N1 117.6(2) . . ?
N6 C10 N5 128.2(2) . . ?
O1 C11 C8 125.8(3) . . ?
O1 C11 C17 114.3(3) . . ?
C8 C11 C17 119.9(3) . . ?
C2 C12 H12 119.7 . . ?
C17 C12 C2 120.7(3) . . ?
C17 C12 H12 119.7 . . ?
N2 C13 H13 118.9 . . ?
N2 C13 C21 122.2(3) . . ?
C21 C13 H13 118.9 . . ?
N2 C14 H14 118.8 . . ?
N2 C14 C19 122.4(3) . . ?
C19 C14 H14 118.8 . . ?
C4 C15 H15 119.7 . . ?
C22 C15 C4 120.5(3) . . ?
C22 C15 H15 119.7 . . ?
C4 C16 H16 120.1 . . ?
C20 C16 C4 119.7(3) . . ?
C20 C16 H16 120.1 . . ?
C11 C17 H17 119.9 . . ?
C12 C17 C11 120.1(3) . . ?
C12 C17 H17 119.9 . . ?
N4 C18 H18A 109.5 . . ?
N4 C18 H18B 109.5 . . ?
N4 C18 H18C 109.5 . . ?
H18A C18 H18B 109.5 . . ?
H18A C18 H18C 109.5 . . ?
H18B C18 H18C 109.5 . . ?
C14 C19 H19 120.4 . . ?
C24 C19 C14 119.2(3) . . ?
C24 C19 H19 120.4 . . ?
C16 C20 H20 119.6 . . ?
C16 C20 C23 120.9(3) . . ?
C23 C20 H20 119.6 . . ?
C13 C21 H21 120.4 . . ?
C24 C21 C13 119.1(3) . . ?
C24 C21 H21 120.4 . . ?
C15 C22 H22 120.0 . . ?
C15 C22 C23 120.1(3) . . ?
C23 C22 H22 120.0 . . ?
C20 C23 H23 120.3 . . ?
C22 C23 C20 119.5(3) . . ?
C22 C23 H23 120.3 . . ?
C19 C24 C21 118.9(3) . . ?
C19 C24 H24 120.6 . . ?
C21 C24 H24 120.6 . . ?
O1 C25 H25A 109.5 . . ?
O1 C25 H25B 109.5 . . ?
O1 C25 H25C 109.5 . . ?
H25A C25 H25B 109.5 . . ?
H25A C25 H25C 109.5 . . ?
H25B C25 H25C 109.5 . . ?

loop_
_geom_bond_atom_site_label_1
_geom_bond_atom_site_label_2
_geom_bond_distance
_geom_bond_site_symmetry_2
_geom_bond_publ_flag
Pd1 Cl1 2.3125(7) . ?
Pd1 Cl2 2.3171(7) . ?
Pd1 N2 2.112(2) . ?
Pd1 C1 1.952(3) . ?
N1 C1 1.363(3) . ?
N1 C6 1.397(3) . ?
N1 C10 1.420(3) . ?
N2 C13 1.344(4) . ?
N2 C14 1.337(4) . ?
N3 C3 1.340(4) . ?
N3 C5 1.337(4) . ?
N4 C1 1.339(3) . ?
N4 C9 1.384(3) . ?
N4 C18 1.457(3) . ?
N5 C3 1.348(4) . ?
N5 C10 1.324(4) . ?
N6 C5 1.349(4) . ?
N6 C10 1.317(4) . ?
O1 C11 1.345(4) . ?
O1 C25 1.431(5) . ?
C2 C3 1.469(4) . ?
C2 C7 1.392(4) . ?
C2 C12 1.396(4) . ?
C4 C5 1.475(4) . ?
C4 C15 1.392(4) . ?
C4 C16 1.400(4) . ?
C6 H6 0.9500 . ?
C6 C9 1.337(4) . ?
C7 H7 0.9500 . ?
C7 C8 1.386(4) . ?
C8 H8 0.9500 . ?
C8 C11 1.390(4) . ?
C9 H9 0.9500 . ?
C11 C17 1.396(4) . ?
C12 H12 0.9500 . ?
C12 C17 1.376(4) . ?
C13 H13 0.9500 . ?
C13 C21 1.380(4) . ?
C14 H14 0.9500 . ?
C14 C19 1.382(4) . ?
C15 H15 0.9500 . ?
C15 C22 1.384(5) . ?
C16 H16 0.9500 . ?
C16 C20 1.378(5) . ?
C17 H17 0.9500 . ?
C18 H18A 0.9800 . ?
C18 H18B 0.9800 . ?
C18 H18C 0.9800 . ?
C19 H19 0.9500 . ?
C19 C24 1.371(5) . ?
C20 H20 0.9500 . ?
C20 C23 1.390(5) . ?
C21 H21 0.9500 . ?
C21 C24 1.377(5) . ?
C22 H22 0.9500 . ?
C22 C23 1.387(5) . ?
C23 H23 0.9500 . ?
C24 H24 0.9500 . ?
C25 H25A 0.9800 . ?
C25 H25B 0.9800 . ?
C25 H25C 0.9800 . ?

loop_
_geom_torsion_atom_site_label_1
_geom_torsion_atom_site_label_2
_geom_torsion_atom_site_label_3
_geom_torsion_atom_site_label_4
_geom_torsion
_geom_torsion_site_symmetry_1
_geom_torsion_site_symmetry_2
_geom_torsion_site_symmetry_3
_geom_torsion_site_symmetry_4
_geom_torsion_publ_flag
Pd1 N2 C13 C21 175.0(2) . . . . ?
Pd1 N2 C14 C19 -173.2(2) . . . . ?
N1 C6 C9 N4 -0.3(3) . . . . ?
N2 C13 C21 C24 -1.8(5) . . . . ?
N2 C14 C19 C24 -1.6(5) . . . . ?
O1 C11 C17 C12 -176.7(3) . . . . ?
C1 N1 C6 C9 0.4(3) . . . . ?
C1 N1 C10 N5 168.6(2) . . . . ?
C1 N1 C10 N6 -13.1(4) . . . . ?
C1 N4 C9 C6 0.0(3) . . . . ?
C2 C7 C8 C11 0.0(4) . . . . ?
C2 C12 C17 C11 -1.0(5) . . . . ?
C3 N3 C5 N6 -1.0(4) . . . . ?
C3 N3 C5 C4 -179.4(2) . . . . ?
C3 N5 C10 N1 176.1(2) . . . . ?
C3 N5 C10 N6 -2.0(4) . . . . ?
C3 C2 C7 C8 -178.2(3) . . . . ?
C3 C2 C12 C17 178.7(3) . . . . ?
C4 C15 C22 C23 0.6(5) . . . . ?
C4 C16 C20 C23 -0.4(5) . . . . ?
C5 N3 C3 N5 -1.0(4) . . . . ?
C5 N3 C3 C2 178.2(2) . . . . ?
C5 N6 C10 N1 -177.7(2) . . . . ?
C5 N6 C10 N5 0.3(4) . . . . ?
C5 C4 C15 C22 178.8(3) . . . . ?
C5 C4 C16 C20 -179.0(3) . . . . ?
C6 N1 C1 Pd1 178.68(19) . . . . ?
C6 N1 C1 N4 -0.4(3) . . . . ?
C6 N1 C10 N5 -13.0(4) . . . . ?
C6 N1 C10 N6 165.4(2) . . . . ?
C7 C2 C3 N3 4.1(4) . . . . ?
C7 C2 C3 N5 -176.7(2) . . . . ?
C7 C2 C12 C17 0.4(4) . . . . ?
C7 C8 C11 O1 176.9(3) . . . . ?
C7 C8 C11 C17 -0.5(4) . . . . ?
C8 C11 C17 C12 1.0(5) . . . . ?
C9 N4 C1 Pd1 -178.89(19) . . . . ?
C9 N4 C1 N1 0.2(3) . . . . ?
C10 N1 C1 Pd1 -2.7(4) . . . . ?
C10 N1 C1 N4 178.2(2) . . . . ?
C10 N1 C6 C9 -178.2(2) . . . . ?
C10 N5 C3 N3 2.3(4) . . . . ?
C10 N5 C3 C2 -176.9(2) . . . . ?
C10 N6 C5 N3 1.3(4) . . . . ?
C10 N6 C5 C4 179.7(2) . . . . ?
C12 C2 C3 N3 -174.1(2) . . . . ?
C12 C2 C3 N5 5.1(4) . . . . ?
C12 C2 C7 C8 0.1(4) . . . . ?
C13 N2 C14 C19 1.7(4) . . . . ?
C13 C21 C24 C19 1.9(5) . . . . ?
C14 N2 C13 C21 0.0(4) . . . . ?
C14 C19 C24 C21 -0.3(5) . . . . ?
C15 C4 C5 N3 -178.1(3) . . . . ?
C15 C4 C5 N6 3.4(4) . . . . ?
C15 C4 C16 C20 1.2(4) . . . . ?
C15 C22 C23 C20 0.2(5) . . . . ?
C16 C4 C5 N3 2.1(4) . . . . ?
C16 C4 C5 N6 -176.4(2) . . . . ?
C16 C4 C15 C22 -1.4(5) . . . . ?
C16 C20 C23 C22 -0.4(5) . . . . ?
C18 N4 C1 Pd1 0.3(4) . . . . ?
C18 N4 C1 N1 179.4(2) . . . . ?
C18 N4 C9 C6 -179.2(3) . . . . ?
C25 O1 C11 C8 1.1(5) . . . . ?
C25 O1 C11 C17 178.7(3) . . . . ?
